data_4319154
loop_
_publ_author_name
'Tohru Wada'
'Kiyoshi Tsuge'
'Koji Tanaka'

_publ_contact_author
;
    Koji Tanaka
 Institute for Molecular Science, Okazaki, Japan, 444-8585
;
_publ_contact_author_email ' ktanaka@ims.ac.jp '
_publ_contact_author_fax ' 81-564-55-5245 '
_publ_contact_author_phone ' 81-564-55-7241'
_publ_section_title
;
 Syntheses and Redox Properties of Bis(hydroxoruthenium) Complexes with
 Quinone and Bipyridine Ligands. Water-Oxidation Catalysis
;
_journal_name_full 'Inorganic Chemistry'
_journal_page_first 329
_journal_page_last 337
_journal_paper_doi 10.1021/ic000552i
_journal_volume 40
_journal_year 2001
_chemical_formula_sum 'C44 H28 N6'
_space_group_IT_number 15
_symmetry_cell_setting monoclinic
_symmetry_Int_Tables_number 15
_symmetry_space_group_name_Hall '-C 2yc'
_symmetry_space_group_name_H-M 'C 1 2/c 1'
_audit_creation_date 'Fri Mar  4 16:15:49 2000'
_audit_creation_method 'from TEXRAY.INF file'
_cell_angle_alpha 90
_cell_angle_beta 93.3360(85)
_cell_angle_gamma 90
_cell_formula_units_Z 4.00
_cell_length_a 18.6820(48)
_cell_length_b 11.6855(29)
_cell_length_c 14.9353(42)
_cell_measurement_temperature 296
_cell_volume 3255.0(15)
_computing_cell_refinement 'Bruker SMART SYSTEM'
_computing_data_collection 'Bruker SMART SYSTEM'
_computing_data_reduction 'teXsan: PROCESS (MSC)'
_computing_publication_material 'teXsan: FINISH (MSC)'
_computing_structure_refinement 'teXsan: LS (MSC)'
_computing_structure_solution MITHRIL90
_diffrn_ambient_temperature 296
_diffrn_measurement_device 'Bruker SMART-1000'
_diffrn_measurement_method 'omega scans'
_diffrn_radiation_detector CCD
_diffrn_radiation_monochromator graphite
_diffrn_radiation_source 'X-ray tube'
_diffrn_radiation_type MoKalpha
_diffrn_radiation_wavelength 0.7107
_diffrn_reflns_number 12867
_diffrn_reflns_reduction_process SAINT
_exptl_absorpt_coefficient_mu_cm 0.787
_exptl_crystal_colour 'pale yellow'
_exptl_crystal_density_diffrn 1.307
_exptl_crystal_description prism
_exptl_crystal_F_000 1336.00
_exptl_crystal_size_max 0.38
_exptl_crystal_size_mid 0.25
_exptl_crystal_size_min 0.15
_refine_diff_density_max -0.38960
_refine_diff_density_min 0.25230
_refine_ls_abs_structure_details none
_refine_ls_goodness_of_fit_obs 3.320
_refine_ls_hydrogen_treatment fixed
_refine_ls_matrix_type full
_refine_ls_number_parameters 137
_refine_ls_number_reflns 863
_refine_ls_number_restraints 0
_refine_ls_R_factor_obs 0.1180
_refine_ls_shift/esd_max 0.0000
_refine_ls_structure_factor_coef F
_refine_ls_weighting_scheme sigma
_refine_ls_wR_factor_obs 0.0730
_cod_data_source_file ic000552i.cif
_cod_data_source_block 1,8-bis(2,2';6',2"-terpyridyl)anthracene
_cod_depositor_comments
;
The following automatic conversions were performed:

'_atom_site_thermal_displace_type' tag value 'Uij' was replaced with
'Uani' value 41 time.

Automatic conversion script
Id: cif_fix_values 1646 2011-03-28 12:23:43Z adriana 

The following automatic conversions were performed:
data name '_exptl_crystal_f000' replaced with '_exptl_crystal_F_000'
as specified in the replacement file
'/home/antanas/src/cod-tools/trunk/data/replacement-values/replacement_tags.lst'.

Automatic conversion script
Id: cif_correct_tags 4998 2017-03-02 13:24:31Z antanas 
;
_cod_original_cell_volume 3255(2)
_cod_original_sg_symbol_H-M 'C 2/c '
_cod_database_code 4319154
_diffrn_reflns_h_min 0
_diffrn_reflns_h_max -24
_diffrn_reflns_k_min -13
_diffrn_reflns_k_max 15
_diffrn_reflns_l_min -17
_diffrn_reflns_l_max 19
_diffrn_theta_max 27.6

loop_
_symmetry_equiv_pos_as_xyz
'   +x,   +y,   +z'
'   1/2+x,   1/2+y,   +z'
'   -x,   +y,1/2-z'
'   1/2-x,   1/2+y,1/2-z'
'   -x,   -y,   -z'
'   1/2-x,   1/2-y,   -z'
'   +x,   -y,1/2+z'
'   1/2+x,   1/2-y,1/2+z'

loop_
_atom_site_aniso_label
_atom_site_aniso_U_11
_atom_site_aniso_U_22
_atom_site_aniso_U_33
_atom_site_aniso_U_12
_atom_site_aniso_U_13
_atom_site_aniso_U_23
C16 0.051(9) 0.061(5) 0.047(7) -0.001(5) 0.008(5) -0.006(5)
C17 0.07(1) 0.079(8) 0.076(9) -0.003(7) 0.006(7) -0.016(6)
C18 0.09(1) 0.083(8) 0.08(1) -0.024(8) 0.020(9) -0.036(7)
C19 0.08(1) 0.060(6) 0.068(10) -0.006(7) 0.007(8) -0.011(6)
C20 0.059(9) 0.051(6) 0.082(9) -0.007(6) 0.025(7) 0.000(6)
C21 0.042(8) 0.054(6) 0.070(8) 0.002(5) 0.018(6) -0.003(6)
C22 0.08(2) 0.048(8) 0.05(1) 0.0000 0.026(9) 0.0000
C23 0.08(2) 0.054(9) 0.09(1) 0.0000 0.03(1) 0.0000

loop_
_atom_site_label
_atom_site_fract_x
_atom_site_fract_y
_atom_site_fract_z
_atom_site_U_iso_or_equiv
_atom_site_thermal_displace_type
_atom_site_calc_flag
_atom_site_calc_attached_atom
N1 0.6170(7) 0.3855(8) 0.0859(7) 0.080(3) Uani ? ?
N2 0.4331(6) 0.4434(6) 0.1291(6) 0.057(2) Uani ? ?
N3 0.2489(7) 0.4033(9) 0.1685(7) 0.080(3) Uani ? ?
C1 0.6805(9) 0.443(1) 0.0794(9) 0.096(4) Uani ? ?
C2 0.6854(10) 0.559(1) 0.0878(10) 0.098(5) Uani ? ?
C3 0.628(1) 0.621(1) 0.1048(9) 0.098(4) Uani ? ?
C4 0.5627(8) 0.5628(9) 0.1133(8) 0.073(3) Uani ? ?
C5 0.5590(7) 0.4481(8) 0.1053(7) 0.052(3) Uani ? ?
C6 0.4902(7) 0.3815(9) 0.1121(8) 0.067(3) Uani ? ?
C7 0.4905(7) 0.2660(9) 0.1026(7) 0.063(3) Uani ? ?
C8 0.4260(7) 0.2082(8) 0.1112(7) 0.056(3) Uani ? ?
C9 0.3673(7) 0.2734(8) 0.1278(7) 0.057(3) Uani ? ?
C10 0.3718(7) 0.3876(8) 0.1343(7) 0.057(3) Uani ? ?
C11 0.3083(7) 0.4610(9) 0.1558(7) 0.060(3) Uani ? ?
C12 0.3134(9) 0.575(1) 0.1618(8) 0.084(4) Uani ? ?
C13 0.2525(9) 0.642(1) 0.1800(8) 0.088(4) Uani ? ?
C14 0.1928(10) 0.584(1) 0.1935(9) 0.094(4) Uani ? ?
C15 0.1913(10) 0.467(1) 0.1861(9) 0.095(4) Uani ? ?
C16 0.4264(7) 0.0783(9) 0.1099(7) 0.053(4) Uani ? ?
C17 0.3879(8) 0.021(1) 0.0441(8) 0.073(5) Uani ? ?
C18 0.3896(9) -0.104(1) 0.0433(9) 0.084(5) Uani ? ?
C19 0.4251(8) -0.1598(10) 0.1092(8) 0.069(5) Uani ? ?
C20 0.4627(7) -0.1038(8) 0.1792(9) 0.063(4) Uani ? ?
C21 0.4616(6) 0.0187(8) 0.1794(8) 0.055(4) Uani ? ?
C22 0.5000 0.074(1) 0.2500 0.060(6) Uani ? ?
C23 0.5000 -0.161(1) 0.2500 0.074(7) Uani ? ?
H1 0.7225 0.4008 0.0687 0.1134 Uani ? ?
H2 0.7301 0.5963 0.0814 0.1266 Uani ? ?
H3 0.6314 0.7018 0.1110 0.1229 Uani ? ?
H4 0.5208 0.6050 0.1248 0.0863 Uani ? ?
H5 0.5331 0.2260 0.0904 0.0800 Uani ? ?
H6 0.3225 0.2370 0.1349 0.0730 Uani ? ?
H7 0.3581 0.6110 0.1538 0.1031 Uani ? ?
H8 0.2544 0.7228 0.1825 0.1083 Uani ? ?
H9 0.1509 0.6241 0.2083 0.1205 Uani ? ?
H10 0.1471 0.4292 0.1938 0.1305 Uani ? ?
H11 0.3602 0.0614 -0.0008 0.0936 Uani ? ?
H12 0.3653 -0.1450 -0.0042 0.0977 Uani ? ?
H13 0.4248 -0.2411 0.1085 0.0833 Uani ? ?
H14 0.5000 0.1555 0.2500 0.0507 Uani ? ?
H15 0.5000 -0.2421 0.2500 0.0828 Uani ? ?

loop_
_atom_type_symbol
_atom_type_oxidation_number
_atom_type_number_in_cell
_atom_type_scat_dispersion_real
_atom_type_scat_dispersion_imag
_atom_type_scat_source
H 0 112 0.000 0.000 'International Tables'
C 0 176 0.003 0.002 'International Tables'
N 0 24 0.006 0.003 'International Tables'

loop_
_geom_angle_atom_site_label_1
_geom_angle_atom_site_label_2
_geom_angle_atom_site_label_3
_geom_angle
_geom_angle_site_symmetry_1
_geom_angle_site_symmetry_2
_geom_angle_site_symmetry_3
_geom_angle_publ_flag
C(1) N(1) C(5) 117.1(10) ? ? ? yes
C(6) N(2) C(10) 116.8(8) ? ? ? yes
C(11) N(3) C(15) 115(1) ? ? ? yes
N(1) C(1) C(2) 122(1) ? ? ? yes
N(1) C(1) H(1) 118.8052 ? ? ? no
C(2) C(1) H(1) 118.8063 ? ? ? no
C(1) C(2) C(3) 120(1) ? ? ? yes
C(1) C(2) H(2) 119.7477 ? ? ? no
C(3) C(2) H(2) 119.7462 ? ? ? no
C(2) C(3) C(4) 117(1) ? ? ? yes
C(2) C(3) H(3) 121.0385 ? ? ? no
C(4) C(3) H(3) 121.0406 ? ? ? no
C(3) C(4) C(5) 120(1) ? ? ? yes
C(3) C(4) H(4) 119.6508 ? ? ? no
C(5) C(4) H(4) 119.6531 ? ? ? no
N(1) C(5) C(4) 121(1) ? ? ? yes
N(1) C(5) C(6) 115.5(9) ? ? ? yes
C(4) C(5) C(6) 123(1) ? ? ? yes
N(2) C(6) C(5) 115.4(9) ? ? ? yes
N(2) C(6) C(7) 124(1) ? ? ? yes
C(5) C(6) C(7) 119(1) ? ? ? yes
C(6) C(7) C(8) 117(1) ? ? ? yes
C(6) C(7) H(5) 121.2270 ? ? ? no
C(8) C(7) H(5) 121.2278 ? ? ? no
C(7) C(8) C(9) 116.9(9) ? ? ? yes
C(7) C(8) C(16) 118(1) ? ? ? yes
C(9) C(8) C(16) 124(1) ? ? ? yes
C(8) C(9) C(10) 121(1) ? ? ? yes
C(8) C(9) H(6) 119.3719 ? ? ? no
C(10) C(9) H(6) 119.3724 ? ? ? no
N(2) C(10) C(9) 122(1) ? ? ? yes
N(2) C(10) C(11) 115.2(9) ? ? ? yes
C(9) C(10) C(11) 122(1) ? ? ? yes
N(3) C(11) C(10) 114.6(10) ? ? ? yes
N(3) C(11) C(12) 123(1) ? ? ? yes
C(10) C(11) C(12) 121(1) ? ? ? yes
C(11) C(12) C(13) 120(1) ? ? ? yes
C(11) C(12) H(7) 119.8333 ? ? ? no
C(13) C(12) H(7) 119.8334 ? ? ? no
C(12) C(13) C(14) 116(1) ? ? ? yes
C(12) C(13) H(8) 121.9702 ? ? ? no
C(14) C(13) H(8) 121.9698 ? ? ? no
C(13) C(14) C(15) 120(1) ? ? ? yes
C(13) C(14) H(9) 119.7682 ? ? ? no
C(15) C(14) H(9) 119.7680 ? ? ? no
N(3) C(15) C(14) 123(1) ? ? ? yes
N(3) C(15) H(10) 118.1449 ? ? ? no
C(14) C(15) H(10) 118.1442 ? ? ? no
C(8) C(16) C(17) 120(1) ? ? ? yes
C(8) C(16) C(21) 119.8(10) ? ? ? yes
C(17) C(16) C(21) 119(1) ? ? ? yes
C(16) C(17) C(18) 119(1) ? ? ? yes
C(16) C(17) H(11) 120.3513 ? ? ? no
C(18) C(17) H(11) 120.3501 ? ? ? no
C(17) C(18) C(19) 119(1) ? ? ? yes
C(17) C(18) H(12) 120.1082 ? ? ? no
C(19) C(18) H(12) 120.1075 ? ? ? no
C(18) C(19) C(20) 122(1) ? ? ? yes
C(18) C(19) H(13) 118.8197 ? ? ? no
C(20) C(19) H(13) 118.8199 ? ? ? no
C(19) C(20) C(21) 117(1) ? ? ? yes
C(19) C(20) C(23) 123(1) ? ? ? yes
C(21) C(20) C(23) 118(1) ? ? ? yes
C(16) C(21) C(20) 120(1) ? ? ? yes
C(16) C(21) C(22) 122.1(10) ? ? ? yes
C(20) C(21) C(22) 117(1) ? ? ? yes
C(21) C(22) C(21) 124(1) ? ? ? yes
C(21) C(22) H(14) 117.6280 ? ? ? no
C(21) C(22) H(14) 117.6280 ? ? ? no
C(20) C(23) C(20) 123(1) ? ? ? yes
C(20) C(23) H(15) 118.3916 ? ? ? no
C(20) C(23) H(15) 118.3916 ? ? ? no

loop_
_geom_bond_atom_site_label_1
_geom_bond_atom_site_label_2
_geom_bond_distance
_geom_bond_site_symmetry_1
_geom_bond_site_symmetry_2
_geom_bond_publ_flag
N(1) C(1) 1.37(2) ? ? yes
N(1) C(5) 1.35(2) ? ? yes
N(2) C(6) 1.32(1) ? ? yes
N(2) C(10) 1.32(1) ? ? yes
N(3) C(11) 1.32(2) ? ? yes
N(3) C(15) 1.35(2) ? ? yes
C(1) C(2) 1.37(2) ? ? yes
C(1) H(1) 0.9500 ? ? no
C(2) C(3) 1.32(2) ? ? yes
C(2) H(2) 0.9500 ? ? no
C(3) C(4) 1.42(2) ? ? yes
C(3) H(3) 0.9500 ? ? no
C(4) C(5) 1.35(1) ? ? yes
C(4) H(4) 0.9500 ? ? no
C(5) C(6) 1.51(2) ? ? yes
C(6) C(7) 1.36(1) ? ? yes
C(7) C(8) 1.39(2) ? ? yes
C(7) H(5) 0.9500 ? ? no
C(8) C(9) 1.37(2) ? ? yes
C(8) C(16) 1.52(1) ? ? yes
C(9) C(10) 1.34(1) ? ? yes
C(9) H(6) 0.9500 ? ? no
C(10) C(11) 1.51(2) ? ? yes
C(11) C(12) 1.33(2) ? ? yes
C(12) C(13) 1.42(2) ? ? yes
C(12) H(7) 0.9500 ? ? no
C(13) C(14) 1.33(2) ? ? yes
C(13) H(8) 0.9500 ? ? no
C(14) C(15) 1.37(2) ? ? yes
C(14) H(9) 0.9500 ? ? no
C(15) H(10) 0.9500 ? ? no
C(16) C(17) 1.36(2) ? ? yes
C(16) C(21) 1.38(1) ? ? yes
C(17) C(18) 1.46(2) ? ? yes
C(17) H(11) 0.9500 ? ? no
C(18) C(19) 1.33(2) ? ? yes
C(18) H(12) 0.9500 ? ? no
C(19) C(20) 1.39(2) ? ? yes
C(19) H(13) 0.9500 ? ? no
C(20) C(21) 1.43(1) ? ? yes
C(20) C(23) 1.40(1) ? ? yes
C(21) C(22) 1.40(1) ? ? yes
C(22) H(14) 0.9500 ? ? no
C(23) H(15) 0.9500 ? ? no
